data_7031740
loop_
_publ_author_name
'Varzatskii, Oleg A.'
'Shul'ga, Sergey V.'
'Belov, Alexander S.'
'Novikov, Valentin V.'
'Dolganov, Alexander V.'
'Vologzhanina, Anna V.'
'Voloshin, Yan Z.'

_publ_section_title
;
 Copper(i)- and copper(0)-promoted homocoupling and
 homocoupling-hydrodehalogenation reactions of dihalogenoclathrochelate
 precursors for C-C conjugated iron(ii) bis-cage complexes.
;
_journal_issue 48
_journal_name_full 'Dalton transactions (Cambridge, England : 2003)'
_journal_page_first 17934
_journal_page_last 17948
_journal_paper_doi 10.1039/c4dt01557f
_journal_volume 43
_journal_year 2014
_chemical_formula_moiety 'C60 H40 B4 F4 Fe2 I2 N12 O12, 6(C6 H5 Cl)'
_chemical_formula_sum 'C96 H70 B4 Cl6 F4 Fe2 I2 N12 O12'
_chemical_formula_weight 2281.08
_chemical_name_systematic
; 
 ? 
;
_space_group_IT_number 15
_symmetry_cell_setting monoclinic
_symmetry_space_group_name_Hall '-C 2yc'
_symmetry_space_group_name_H-M 'C 1 2/c 1'
_atom_sites_solution_hydrogens geom
_atom_sites_solution_primary direct
_atom_sites_solution_secondary difmap
_audit_creation_method SHELXL-97
_cell_angle_alpha 90.00
_cell_angle_beta 128.290(3)
_cell_angle_gamma 90.00
_cell_formula_units_Z 4
_cell_length_a 33.569(4)
_cell_length_b 17.048(2)
_cell_length_c 23.737(3)
_cell_measurement_reflns_used 9917
_cell_measurement_temperature 100(2)
_cell_measurement_theta_max 30.79
_cell_measurement_theta_min 2.17
_cell_volume 10662(2)
_computing_cell_refinement 'APEX2 (Bruker, 2005)'
_computing_data_collection 'APEX2 (Bruker, 2005)'
_computing_data_reduction 'APEX2 (Bruker, 2005)'
_computing_molecular_graphics 'SHELXTL ver. 5.1 (Sheldrick, 1998b)'
_computing_publication_material 'SHELXTL ver. 5.1 (Sheldrick, 1998b)'
_computing_structure_refinement 'SHELXTL ver. 5.1 (Sheldrick, 1998b)'
_computing_structure_solution 'SHELXTL ver. 5.1 (Sheldrick, 1998b)'
_diffrn_ambient_temperature 100(2)
_diffrn_measured_fraction_theta_full 0.995
_diffrn_measured_fraction_theta_max 0.995
_diffrn_measurement_device_type 'Bruker Apex II CCD area detector'
_diffrn_measurement_method 'omega scans'
_diffrn_radiation_monochromator graphite
_diffrn_radiation_source 'fine-focus sealed tube'
_diffrn_radiation_type MoK\a
_diffrn_radiation_wavelength 0.71073
_diffrn_reflns_av_R_equivalents 0.0315
_diffrn_reflns_av_sigmaI/netI 0.0218
_diffrn_reflns_limit_h_max 41
_diffrn_reflns_limit_h_min -41
_diffrn_reflns_limit_k_max 21
_diffrn_reflns_limit_k_min -21
_diffrn_reflns_limit_l_max 29
_diffrn_reflns_limit_l_min -29
_diffrn_reflns_number 67324
_diffrn_reflns_theta_full 26.00
_diffrn_reflns_theta_max 26.00
_diffrn_reflns_theta_min 1.47
_diffrn_standards_number 0
_exptl_absorpt_coefficient_mu 1.070
_exptl_absorpt_correction_T_max 0.803
_exptl_absorpt_correction_T_min 0.672
_exptl_absorpt_correction_type multi-scan
_exptl_absorpt_process_details 'SADABS (Sheldrick, 1995a)'
_exptl_crystal_colour violet
_exptl_crystal_density_diffrn 1.421
_exptl_crystal_density_method 'not measured'
_exptl_crystal_description prism
_exptl_crystal_F_000 4568
_exptl_crystal_size_max 0.48
_exptl_crystal_size_mid 0.32
_exptl_crystal_size_min 0.21
_refine_diff_density_max 2.480
_refine_diff_density_min -1.701
_refine_diff_density_rms 0.158
_refine_ls_extinction_method none
_refine_ls_goodness_of_fit_ref 0.994
_refine_ls_hydrogen_treatment constr
_refine_ls_matrix_type full
_refine_ls_number_parameters 560
_refine_ls_number_reflns 10433
_refine_ls_number_restraints 0
_refine_ls_restrained_S_all 0.994
_refine_ls_R_factor_all 0.0977
_refine_ls_R_factor_gt 0.0802
_refine_ls_shift/su_max 0.000
_refine_ls_shift/su_mean 0.000
_refine_ls_structure_factor_coef Fsqd
_refine_ls_weighting_details 'calc w=1/[\s^2^(Fo^2^)+(0.1200P)^2^+150.0000P] where P=(Fo^2^+2Fc^2^)/3'
_refine_ls_weighting_scheme calc
_refine_ls_wR_factor_gt 0.2145
_refine_ls_wR_factor_ref 0.2284
_reflns_number_gt 8069
_reflns_number_total 10433
_reflns_threshold_expression I>2\s(I)
_cod_data_source_file c4dt01557f2.cif
_cod_data_source_block sh143
_cod_depositor_comments
;
The following automatic conversions were performed:

'_symmetry_cell_setting' value 'Monoclinic' changed to 'monoclinic'
according to
/usr/data/users/saulius/crontab/automatic-downloads/rss-feeds/RSC/lib/dictionaries/cif_core.dic
dictionary named 'cif_core.dic' version 2.4.2 from 2011-04-26.

Automatic conversion script
Id: cif_fix_values 2281 2013-09-26 08:29:07Z andrius 

 Adding full bibliography for 7031738--7031740.cif.
;
_cod_original_sg_symbol_H-M 'C 2/c'
_cod_database_code 7031740

loop_
_symmetry_equiv_pos_as_xyz
'x, y, z'
'-x, y, -z+1/2'
'x+1/2, y+1/2, z'
'-x+1/2, y+1/2, -z+1/2'
'-x, -y, -z'
'x, -y, z-1/2'
'-x+1/2, -y+1/2, -z'
'x+1/2, -y+1/2, z-1/2'

loop_
_atom_site_label
_atom_site_type_symbol
_atom_site_fract_x
_atom_site_fract_y
_atom_site_fract_z
_atom_site_U_iso_or_equiv
_atom_site_adp_type
_atom_site_occupancy
_atom_site_symmetry_multiplicity
_atom_site_calc_flag
_atom_site_refinement_flags
_atom_site_disorder_assembly
_atom_site_disorder_group
I1 I 0.47521(2) 0.30604(3) 0.30602(3) 0.05479(19) Uani 1 1 d . . .
Fe1 Fe 0.37617(3) 0.52257(4) 0.15834(4) 0.02355(19) Uani 1 1 d . . .
F1 F 0.29101(14) 0.35110(18) 0.17988(18) 0.0346(7) Uani 1 1 d . . .
F2 F 0.46116(12) 0.69352(17) 0.13635(18) 0.0306(7) Uani 1 1 d . . .
N1 N 0.40204(19) 0.4362(3) 0.2236(2) 0.0292(10) Uani 1 1 d . . .
N2 N 0.44205(18) 0.5111(2) 0.1842(2) 0.0259(9) Uani 1 1 d . . .
N3 N 0.33091(17) 0.5422(3) 0.1806(2) 0.0257(9) Uani 1 1 d . . .
N4 N 0.39731(17) 0.6245(2) 0.2011(2) 0.0250(9) Uani 1 1 d . . .
N5 N 0.32519(18) 0.4528(2) 0.0862(2) 0.0254(9) Uani 1 1 d . . .
N6 N 0.35596(17) 0.5719(2) 0.0721(2) 0.0228(9) Uani 1 1 d . . .
O1 O 0.37237(16) 0.3910(2) 0.2320(2) 0.0319(9) Uani 1 1 d . . .
O2 O 0.46347(14) 0.5646(2) 0.1683(2) 0.0269(8) Uani 1 1 d . . .
O3 O 0.30129(16) 0.4845(2) 0.1774(2) 0.0307(8) Uani 1 1 d . . .
O4 O 0.43009(14) 0.6696(2) 0.1984(2) 0.0269(8) Uani 1 1 d . . .
O5 O 0.30565(15) 0.3932(2) 0.1019(2) 0.0292(8) Uani 1 1 d . . .
O6 O 0.38397(14) 0.6315(2) 0.07296(19) 0.0248(7) Uani 1 1 d . . .
B1 B 0.3177(3) 0.4053(4) 0.1734(4) 0.0300(13) Uani 1 1 d . . .
B2 B 0.4347(2) 0.6406(3) 0.1441(3) 0.0270(12) Uani 1 1 d . . .
C1 C 0.4470(2) 0.4092(3) 0.2506(3) 0.0305(12) Uani 1 1 d . . .
C2 C 0.4726(2) 0.4583(3) 0.2322(3) 0.0288(11) Uani 1 1 d . . .
C3 C 0.3344(2) 0.6081(3) 0.2112(3) 0.0265(11) Uani 1 1 d . . .
C4 C 0.3720(2) 0.6603(3) 0.2184(3) 0.0254(10) Uani 1 1 d . . .
C5 C 0.2998(2) 0.4708(3) 0.0183(3) 0.0245(10) Uani 1 1 d . . .
C6 C 0.3210(2) 0.5399(3) 0.0095(3) 0.0231(10) Uani 1 1 d . . .
C7 C 0.3046(2) 0.6269(3) 0.2361(3) 0.0299(12) Uani 1 1 d . . .
C8 C 0.2524(3) 0.6121(3) 0.1916(4) 0.0362(13) Uani 1 1 d . . .
H8A H 0.2363 0.5880 0.1461 0.043 Uiso 1 1 calc R . .
C9 C 0.2240(3) 0.6326(4) 0.2139(5) 0.0486(18) Uani 1 1 d . . .
H9A H 0.1884 0.6235 0.1839 0.058 Uiso 1 1 calc R . .
C10 C 0.2492(4) 0.6672(4) 0.2819(5) 0.057(2) Uani 1 1 d . . .
H10A H 0.2302 0.6813 0.2978 0.068 Uiso 1 1 calc R . .
C11 C 0.3002(4) 0.6809(4) 0.3256(4) 0.0501(19) Uani 1 1 d . . .
H11A H 0.3162 0.7042 0.3714 0.060 Uiso 1 1 calc R . .
C12 C 0.3286(3) 0.6612(3) 0.3036(3) 0.0394(14) Uani 1 1 d . . .
H12A H 0.3641 0.6708 0.3340 0.047 Uiso 1 1 calc R . .
C13 C 0.3788(2) 0.7435(3) 0.2400(3) 0.0281(11) Uani 1 1 d . . .
C14 C 0.4273(2) 0.7738(3) 0.2911(3) 0.0338(12) Uani 1 1 d . . .
H14A H 0.4562 0.7410 0.3125 0.041 Uiso 1 1 calc R . .
C15 C 0.4330(3) 0.8526(4) 0.3107(4) 0.0441(15) Uani 1 1 d . . .
H15A H 0.4659 0.8737 0.3455 0.053 Uiso 1 1 calc R . .
C16 C 0.3907(3) 0.9000(4) 0.2792(4) 0.0487(17) Uani 1 1 d . . .
H16A H 0.3947 0.9538 0.2922 0.058 Uiso 1 1 calc R . .
C17 C 0.3424(3) 0.8693(4) 0.2289(4) 0.0472(16) Uani 1 1 d . . .
H17A H 0.3135 0.9019 0.2081 0.057 Uiso 1 1 calc R . .
C18 C 0.3365(2) 0.7911(3) 0.2089(3) 0.0358(13) Uani 1 1 d . . .
H18A H 0.3035 0.7702 0.1740 0.043 Uiso 1 1 calc R . .
C19 C 0.2539(2) 0.4285(3) -0.0414(3) 0.0255(11) Uani 1 1 d . . .
C20 C 0.2535(2) 0.3468(3) -0.0445(3) 0.0329(12) Uani 1 1 d . . .
H20A H 0.2830 0.3178 -0.0087 0.040 Uiso 1 1 calc R . .
C21 C 0.2101(3) 0.3082(4) -0.0998(4) 0.0431(16) Uani 1 1 d . . .
H21A H 0.2100 0.2526 -0.1020 0.052 Uiso 1 1 calc R . .
C22 C 0.1673(3) 0.3494(4) -0.1517(4) 0.0468(17) Uani 1 1 d . . .
H22A H 0.1377 0.3221 -0.1893 0.056 Uiso 1 1 calc R . .
C23 C 0.1671(3) 0.4301(5) -0.1493(4) 0.0489(16) Uani 1 1 d . . .
H23A H 0.1374 0.4586 -0.1851 0.059 Uiso 1 1 calc R . .
C24 C 0.2110(2) 0.4699(4) -0.0940(3) 0.0362(13) Uani 1 1 d . . .
H24A H 0.2113 0.5256 -0.0926 0.043 Uiso 1 1 calc R . .
C25 C 0.3068(2) 0.5680(3) -0.0593(3) 0.0252(10) Uani 1 1 d . . .
C26 C 0.2993(2) 0.5153(3) -0.1100(3) 0.0294(11) Uani 1 1 d . . .
H26A H 0.3021 0.4605 -0.1009 0.035 Uiso 1 1 calc R . .
C27 C 0.2877(3) 0.5424(4) -0.1733(3) 0.0374(13) Uani 1 1 d . . .
H27A H 0.2834 0.5061 -0.2071 0.045 Uiso 1 1 calc R . .
C28 C 0.2823(3) 0.6218(4) -0.1881(3) 0.0425(15) Uani 1 1 d . . .
H28A H 0.2743 0.6402 -0.2318 0.051 Uiso 1 1 calc R . .
C29 C 0.2887(3) 0.6745(4) -0.1384(3) 0.0391(14) Uani 1 1 d . . .
H29A H 0.2845 0.7290 -0.1487 0.047 Uiso 1 1 calc R . .
C30 C 0.3009(2) 0.6487(3) -0.0746(3) 0.0280(11) Uani 1 1 d . . .
H30A H 0.3054 0.6852 -0.0409 0.034 Uiso 1 1 calc R . .
Cl1 Cl 0.42053(10) 0.57670(14) 0.53294(11) 0.0716(7) Uani 1 1 d . . .
C1S C 0.43648(19) 0.5713(3) 0.4771(2) 0.0463(16) Uani 1 1 d G . .
C2S C 0.42047(17) 0.5069(2) 0.4320(2) 0.0436(15) Uani 1 1 d G . .
H2SA H 0.4009 0.4669 0.4322 0.052 Uiso 1 1 calc R . .
C3S C 0.43312(19) 0.5009(2) 0.3863(2) 0.0548(18) Uani 1 1 d G . .
H3SA H 0.4222 0.4569 0.3555 0.066 Uiso 1 1 calc R . .
C4S C 0.46178(19) 0.5594(3) 0.3859(2) 0.058(2) Uani 1 1 d G . .
H4SA H 0.4704 0.5554 0.3548 0.070 Uiso 1 1 calc R . .
C5S C 0.47779(18) 0.6239(3) 0.4311(3) 0.0536(19) Uani 1 1 d G . .
H5SA H 0.4974 0.6639 0.4308 0.064 Uiso 1 1 calc R . .
C6S C 0.4651(2) 0.6298(2) 0.4767(2) 0.0556(19) Uani 1 1 d G . .
H6SA H 0.4761 0.6739 0.5076 0.067 Uiso 1 1 calc R . .
Cl3 Cl 0.11358(13) 0.2505(2) -0.08479(17) 0.0883(11) Uani 0.80 1 d P A 1
C13S C 0.1240(3) 0.3035(4) -0.0160(3) 0.061(3) Uani 0.80 1 d PG A 1
C14S C 0.0870(2) 0.3042(5) -0.0067(4) 0.077(4) Uani 0.80 1 d PG A 1
H14B H 0.0561 0.2763 -0.0391 0.092 Uiso 0.80 1 calc PR A 1
C15S C 0.0952(3) 0.3456(6) 0.0501(5) 0.083(4) Uani 0.80 1 d PG A 1
H15B H 0.0699 0.3461 0.0565 0.100 Uiso 0.80 1 calc PR A 1
C16S C 0.1403(3) 0.3864(5) 0.0975(4) 0.083(4) Uani 0.80 1 d PG A 1
H16B H 0.1459 0.4147 0.1363 0.099 Uiso 0.80 1 calc PR A 1
C17S C 0.1773(2) 0.3857(4) 0.0881(4) 0.075(3) Uani 0.80 1 d PG A 1
H17B H 0.2082 0.4135 0.1205 0.090 Uiso 0.80 1 calc PR A 1
C18S C 0.1691(2) 0.3442(4) 0.0314(4) 0.059(3) Uani 0.80 1 d PG A 1
H18B H 0.1944 0.3437 0.0250 0.071 Uiso 0.80 1 calc PR A 1
Cl2 Cl 0.72779(17) 0.84522(18) 0.5166(2) 0.0901(9) Uani 0.80 1 d P B 2
C7S C 0.6661(3) 0.8808(5) 0.4619(5) 0.0901(9) Uani 0.80 1 d PG B 2
C8S C 0.6549(4) 0.9547(4) 0.4735(4) 0.0901(9) Uani 0.80 1 d PG B 2
H8SA H 0.6809 0.9853 0.5132 0.108 Uiso 0.80 1 calc PR B 2
C9S C 0.6057(4) 0.9838(4) 0.4270(5) 0.0901(9) Uani 0.80 1 d PG B 2
H9SA H 0.5980 1.0342 0.4349 0.108 Uiso 0.80 1 calc PR B 2
C10S C 0.5677(3) 0.9390(5) 0.3689(4) 0.0901(9) Uani 0.80 1 d PG B 2
H10B H 0.5341 0.9588 0.3371 0.108 Uiso 0.80 1 calc PR B 2
C11S C 0.5789(4) 0.8651(4) 0.3573(4) 0.0901(9) Uani 0.80 1 d PG B 2
H11B H 0.5530 0.8345 0.3176 0.108 Uiso 0.80 1 calc PR B 2
C12S C 0.6281(4) 0.8360(4) 0.4038(5) 0.0901(9) Uani 0.80 1 d PG B 2
H12B H 0.6358 0.7856 0.3958 0.108 Uiso 0.80 1 calc PR B 2
Cl4 Cl 0.4581(2) 0.1057(3) 0.3435(3) 0.0607(10) Uiso 0.40 1 d P C 3
C19S C 0.4367(6) 0.1337(8) 0.3891(7) 0.0607(10) Uiso 0.40 1 d PG C 3
C20S C 0.4482(6) 0.0808(6) 0.4419(7) 0.0607(10) Uiso 0.40 1 d PG C 3
H20B H 0.4601 0.0298 0.4433 0.073 Uiso 0.40 1 calc PR C 3
C21S C 0.4422(6) 0.1026(7) 0.4927(6) 0.0607(10) Uiso 0.40 1 d PG C 3
H21B H 0.4501 0.0664 0.5288 0.073 Uiso 0.40 1 calc PR C 3
C22S C 0.4247(6) 0.1772(8) 0.4907(6) 0.0607(10) Uiso 0.40 1 d PG C 3
H22B H 0.4206 0.1920 0.5255 0.073 Uiso 0.40 1 calc PR C 3
C23S C 0.4132(5) 0.2301(6) 0.4380(7) 0.0607(10) Uiso 0.40 1 d PG C 3
H23B H 0.4012 0.2811 0.4366 0.073 Uiso 0.40 1 calc PR C 3
C24S C 0.4192(6) 0.2084(7) 0.3872(6) 0.0607(10) Uiso 0.40 1 d PG C 3
H24B H 0.4113 0.2445 0.3511 0.073 Uiso 0.40 1 calc PR C 3

loop_
_atom_site_aniso_label
_atom_site_aniso_U_11
_atom_site_aniso_U_22
_atom_site_aniso_U_33
_atom_site_aniso_U_23
_atom_site_aniso_U_13
_atom_site_aniso_U_12
I1 0.0627(3) 0.0310(3) 0.0682(4) 0.0154(2) 0.0393(3) 0.00406(19)
Fe1 0.0362(4) 0.0161(4) 0.0264(4) -0.0019(3) 0.0234(3) -0.0043(3)
F1 0.057(2) 0.0237(16) 0.0445(19) -0.0053(14) 0.0424(18) -0.0114(14)
F2 0.0361(17) 0.0235(15) 0.0379(17) 0.0004(13) 0.0257(15) -0.0061(13)
N1 0.046(3) 0.018(2) 0.033(2) -0.0011(18) 0.029(2) -0.0066(19)
N2 0.038(2) 0.017(2) 0.029(2) -0.0023(17) 0.024(2) -0.0050(18)
N3 0.037(2) 0.022(2) 0.027(2) -0.0014(17) 0.024(2) -0.0055(18)
N4 0.034(2) 0.019(2) 0.025(2) 0.0003(17) 0.021(2) -0.0039(17)
N5 0.043(3) 0.0142(19) 0.031(2) -0.0039(17) 0.030(2) -0.0076(18)
N6 0.034(2) 0.0131(19) 0.032(2) -0.0011(16) 0.025(2) -0.0031(17)
O1 0.050(2) 0.0235(19) 0.035(2) 0.0017(16) 0.033(2) -0.0070(17)
O2 0.035(2) 0.0191(17) 0.033(2) 0.0016(15) 0.0248(18) -0.0012(15)
O3 0.048(2) 0.0234(19) 0.039(2) -0.0034(16) 0.036(2) -0.0073(17)
O4 0.037(2) 0.0172(17) 0.0332(19) -0.0045(15) 0.0249(17) -0.0071(15)
O5 0.047(2) 0.0212(18) 0.033(2) -0.0052(15) 0.0318(19) -0.0125(16)
O6 0.0327(19) 0.0170(16) 0.0298(18) 0.0005(14) 0.0219(17) -0.0057(14)
B1 0.048(4) 0.021(3) 0.036(3) -0.004(2) 0.033(3) -0.007(3)
B2 0.037(3) 0.017(3) 0.032(3) 0.000(2) 0.024(3) -0.002(2)
C1 0.043(3) 0.017(2) 0.031(3) 0.002(2) 0.023(3) -0.001(2)
C2 0.039(3) 0.020(2) 0.030(3) -0.004(2) 0.022(2) -0.001(2)
C3 0.036(3) 0.022(2) 0.023(2) 0.000(2) 0.020(2) 0.000(2)
C4 0.033(3) 0.021(2) 0.024(2) 0.0009(19) 0.019(2) 0.000(2)
C5 0.037(3) 0.014(2) 0.034(3) -0.002(2) 0.028(2) -0.001(2)
C6 0.034(3) 0.018(2) 0.031(3) -0.002(2) 0.027(2) 0.000(2)
C7 0.051(3) 0.015(2) 0.039(3) 0.007(2) 0.035(3) 0.004(2)
C8 0.053(4) 0.024(3) 0.051(4) 0.010(2) 0.042(3) 0.006(2)
C9 0.065(4) 0.030(3) 0.081(5) 0.022(3) 0.060(4) 0.016(3)
C10 0.103(7) 0.032(3) 0.089(6) 0.019(4) 0.087(6) 0.023(4)
C11 0.093(6) 0.029(3) 0.057(4) 0.006(3) 0.061(5) 0.012(3)
C12 0.068(4) 0.024(3) 0.042(3) 0.005(2) 0.042(3) 0.005(3)
C13 0.040(3) 0.019(2) 0.031(3) 0.000(2) 0.025(2) -0.001(2)
C14 0.043(3) 0.022(3) 0.036(3) -0.001(2) 0.024(3) 0.000(2)
C15 0.049(4) 0.026(3) 0.055(4) -0.012(3) 0.032(3) -0.007(3)
C16 0.060(4) 0.021(3) 0.068(5) -0.003(3) 0.041(4) 0.001(3)
C17 0.052(4) 0.021(3) 0.066(4) 0.009(3) 0.036(4) 0.010(3)
C18 0.042(3) 0.022(3) 0.042(3) 0.005(2) 0.025(3) 0.002(2)
C19 0.040(3) 0.020(2) 0.030(3) -0.006(2) 0.028(2) -0.010(2)
C20 0.048(3) 0.024(3) 0.036(3) -0.004(2) 0.030(3) -0.008(2)
C21 0.072(5) 0.032(3) 0.041(3) -0.012(3) 0.043(4) -0.024(3)
C22 0.053(4) 0.053(4) 0.037(3) -0.013(3) 0.029(3) -0.027(3)
C23 0.042(4) 0.057(4) 0.042(4) -0.001(3) 0.023(3) -0.010(3)
C24 0.041(3) 0.031(3) 0.040(3) -0.003(2) 0.027(3) -0.004(2)
C25 0.032(3) 0.022(2) 0.030(3) -0.001(2) 0.023(2) -0.001(2)
C26 0.042(3) 0.021(3) 0.035(3) -0.004(2) 0.029(3) 0.000(2)
C27 0.054(4) 0.035(3) 0.037(3) -0.008(2) 0.035(3) -0.005(3)
C28 0.061(4) 0.042(4) 0.035(3) 0.006(3) 0.035(3) -0.001(3)
C29 0.057(4) 0.027(3) 0.039(3) 0.004(2) 0.032(3) 0.000(3)
C30 0.041(3) 0.020(2) 0.032(3) -0.001(2) 0.027(3) 0.000(2)
Cl1 0.1132(18) 0.0717(13) 0.0574(11) -0.0229(10) 0.0665(13) -0.0336(13)
C1S 0.059(4) 0.048(4) 0.028(3) 0.002(3) 0.025(3) -0.006(3)
C2S 0.046(4) 0.039(3) 0.043(3) 0.004(3) 0.026(3) 0.002(3)
C3S 0.064(5) 0.054(4) 0.057(4) -0.003(4) 0.043(4) 0.009(4)
C4S 0.052(4) 0.078(6) 0.054(4) 0.017(4) 0.038(4) 0.017(4)
C5S 0.050(4) 0.062(5) 0.046(4) 0.021(4) 0.029(3) 0.005(3)
C6S 0.075(5) 0.047(4) 0.042(4) -0.005(3) 0.034(4) -0.015(4)
Cl3 0.0783(19) 0.127(3) 0.0714(18) -0.0025(18) 0.0519(16) -0.0396(19)
C13S 0.047(5) 0.071(7) 0.066(6) 0.019(5) 0.035(5) -0.001(5)
C14S 0.064(7) 0.102(10) 0.068(7) 0.007(7) 0.042(6) -0.018(6)
C15S 0.082(8) 0.094(9) 0.111(10) -0.009(8) 0.078(9) -0.013(7)
C16S 0.085(9) 0.093(10) 0.080(8) 0.014(7) 0.056(7) 0.010(7)
C17S 0.049(6) 0.077(8) 0.079(8) 0.029(6) 0.030(6) 0.008(5)
C18S 0.046(5) 0.060(6) 0.064(6) 0.020(5) 0.030(5) 0.004(4)
Cl2 0.157(3) 0.0623(15) 0.103(2) -0.0214(14) 0.106(2) -0.0348(17)
C7S 0.157(3) 0.0623(15) 0.103(2) -0.0214(14) 0.106(2) -0.0348(17)
C8S 0.157(3) 0.0623(15) 0.103(2) -0.0214(14) 0.106(2) -0.0348(17)
C9S 0.157(3) 0.0623(15) 0.103(2) -0.0214(14) 0.106(2) -0.0348(17)
C10S 0.157(3) 0.0623(15) 0.103(2) -0.0214(14) 0.106(2) -0.0348(17)
C11S 0.157(3) 0.0623(15) 0.103(2) -0.0214(14) 0.106(2) -0.0348(17)
C12S 0.157(3) 0.0623(15) 0.103(2) -0.0214(14) 0.106(2) -0.0348(17)

loop_
_atom_type_symbol
_atom_type_description
_atom_type_scat_dispersion_real
_atom_type_scat_dispersion_imag
_atom_type_scat_source
C C 0.0033 0.0016 'International Tables Vol C Tables 4.2.6.8 and 6.1.1.4'
H H 0.0000 0.0000 'International Tables Vol C Tables 4.2.6.8 and 6.1.1.4'
B B 0.0013 0.0007 'International Tables Vol C Tables 4.2.6.8 and 6.1.1.4'
N N 0.0061 0.0033 'International Tables Vol C Tables 4.2.6.8 and 6.1.1.4'
O O 0.0106 0.0060 'International Tables Vol C Tables 4.2.6.8 and 6.1.1.4'
F F 0.0171 0.0103 'International Tables Vol C Tables 4.2.6.8 and 6.1.1.4'
Fe Fe 0.3463 0.8444 'International Tables Vol C Tables 4.2.6.8 and 6.1.1.4'
I I -0.4742 1.8119 'International Tables Vol C Tables 4.2.6.8 and 6.1.1.4'
Cl Cl 0.1484 0.1585 'International Tables Vol C Tables 4.2.6.8 and 6.1.1.4'

loop_
_geom_angle_atom_site_label_1
_geom_angle_atom_site_label_2
_geom_angle_atom_site_label_3
_geom_angle
_geom_angle_site_symmetry_3
N2 Fe1 N6 87.75(18) .
N2 Fe1 N5 116.26(19) .
N6 Fe1 N5 77.72(18) .
N2 Fe1 N1 78.81(19) .
N6 Fe1 N1 152.86(19) .
N5 Fe1 N1 87.19(19) .
N2 Fe1 N4 86.96(19) .
N6 Fe1 N4 86.40(18) .
N5 Fe1 N4 150.9(2) .
N1 Fe1 N4 115.93(19) .
N2 Fe1 N3 152.56(19) .
N6 Fe1 N3 113.74(19) .
N5 Fe1 N3 86.13(19) .
N1 Fe1 N3 87.19(19) .
N4 Fe1 N3 78.05(18) .
C1 N1 O1 117.1(4) .
C1 N1 Fe1 118.4(4) .
O1 N1 Fe1 123.0(4) .
C2 N2 O2 116.2(5) .
C2 N2 Fe1 118.5(4) .
O2 N2 Fe1 123.6(3) .
C3 N3 O3 117.5(4) .
C3 N3 Fe1 119.4(4) .
O3 N3 Fe1 122.1(3) .
C4 N4 O4 116.8(4) .
C4 N4 Fe1 119.5(4) .
O4 N4 Fe1 121.8(3) .
C5 N5 O5 116.6(4) .
C5 N5 Fe1 119.7(3) .
O5 N5 Fe1 121.9(3) .
C6 N6 O6 116.6(4) .
C6 N6 Fe1 120.4(3) .
O6 N6 Fe1 121.6(3) .
N1 O1 B1 111.3(4) .
N2 O2 B2 111.2(4) .
N3 O3 B1 111.9(4) .
N4 O4 B2 111.9(4) .
N5 O5 B1 111.5(4) .
N6 O6 B2 112.7(4) .
F1 B1 O3 108.4(5) .
F1 B1 O1 107.7(5) .
O3 B1 O1 112.5(5) .
F1 B1 O5 107.5(5) .
O3 B1 O5 110.3(5) .
O1 B1 O5 110.3(4) .
F2 B2 O4 109.1(4) .
F2 B2 O6 107.5(4) .
O4 B2 O6 111.1(5) .
F2 B2 O2 107.9(5) .
O4 B2 O2 110.2(4) .
O6 B2 O2 111.0(4) .
N1 C1 C2 111.8(5) .
N1 C1 I1 123.6(4) .
C2 C1 I1 124.5(4) .
N2 C2 C1 111.7(5) .
N2 C2 C2 121.6(4) 2_655
C1 C2 C2 126.3(5) 2_655
N3 C3 C4 111.2(5) .
N3 C3 C7 124.1(5) .
C4 C3 C7 124.7(5) .
N4 C4 C3 111.2(5) .
N4 C4 C13 124.6(5) .
C3 C4 C13 124.1(5) .
N5 C5 C6 111.2(5) .
N5 C5 C19 124.2(4) .
C6 C5 C19 124.6(5) .
N6 C6 C5 110.4(4) .
N6 C6 C25 124.7(4) .
C5 C6 C25 124.9(5) .
C12 C7 C8 120.2(6) .
C12 C7 C3 119.8(6) .
C8 C7 C3 120.0(5) .
C9 C8 C7 120.0(6) .
C9 C8 H8A 120.0 .
C7 C8 H8A 120.0 .
C8 C9 C10 118.5(7) .
C8 C9 H9A 120.8 .
C10 C9 H9A 120.8 .
C11 C10 C9 121.6(6) .
C11 C10 H10A 119.2 .
C9 C10 H10A 119.2 .
C10 C11 C12 120.4(7) .
C10 C11 H11A 119.8 .
C12 C11 H11A 119.8 .
C11 C12 C7 119.5(7) .
C11 C12 H12A 120.3 .
C7 C12 H12A 120.3 .
C18 C13 C14 120.4(5) .
C18 C13 C4 119.4(5) .
C14 C13 C4 120.2(5) .
C13 C14 C15 119.4(6) .
C13 C14 H14A 120.3 .
C15 C14 H14A 120.3 .
C16 C15 C14 120.0(6) .
C16 C15 H15A 120.0 .
C14 C15 H15A 120.0 .
C15 C16 C17 120.4(6) .
C15 C16 H16A 119.8 .
C17 C16 H16A 119.8 .
C16 C17 C18 119.9(6) .
C16 C17 H17A 120.0 .
C18 C17 H17A 120.0 .
C13 C18 C17 119.9(6) .
C13 C18 H18A 120.1 .
C17 C18 H18A 120.1 .
C24 C19 C20 119.5(5) .
C24 C19 C5 120.0(5) .
C20 C19 C5 120.5(5) .
C21 C20 C19 119.7(6) .
C21 C20 H20A 120.1 .
C19 C20 H20A 120.1 .
C22 C21 C20 120.7(6) .
C22 C21 H21A 119.6 .
C20 C21 H21A 119.6 .
C21 C22 C23 120.2(6) .
C21 C22 H22A 119.9 .
C23 C22 H22A 119.9 .
C22 C23 C24 119.6(7) .
C22 C23 H23A 120.2 .
C24 C23 H23A 120.2 .
C19 C24 C23 120.2(6) .
C19 C24 H24A 119.9 .
C23 C24 H24A 119.9 .
C26 C25 C30 119.2(5) .
C26 C25 C6 120.6(5) .
C30 C25 C6 120.2(5) .
C27 C26 C25 120.2(5) .
C27 C26 H26A 119.9 .
C25 C26 H26A 119.9 .
C26 C27 C28 120.6(5) .
C26 C27 H27A 119.7 .
C28 C27 H27A 119.7 .
C27 C28 C29 119.4(5) .
C27 C28 H28A 120.3 .
C29 C28 H28A 120.3 .
C30 C29 C28 120.9(6) .
C30 C29 H29A 119.6 .
C28 C29 H29A 119.6 .
C29 C30 C25 119.8(5) .
C29 C30 H30A 120.1 .
C25 C30 H30A 120.1 .
C2S C1S C6S 120.0 .
C2S C1S Cl1 118.9(3) .
C6S C1S Cl1 121.1(3) .
C1S C2S C3S 120.0 .
C1S C2S H2SA 120.0 .
C3S C2S H2SA 120.0 .
C2S C3S C4S 120.0 .
C2S C3S H3SA 120.0 .
C4S C3S H3SA 120.0 .
C5S C4S C3S 120.0 .
C5S C4S H4SA 120.0 .
C3S C4S H4SA 120.0 .
C4S C5S C6S 120.0 .
C4S C5S H5SA 120.0 .
C6S C5S H5SA 120.0 .
C5S C6S C1S 120.0 .
C5S C6S H6SA 120.0 .
C1S C6S H6SA 120.0 .
C14S C13S C18S 120.0 .
C14S C13S Cl3 119.0(4) .
C18S C13S Cl3 121.0(4) .
C13S C14S C15S 120.0 .
C13S C14S H14B 120.0 .
C15S C14S H14B 120.0 .
C16S C15S C14S 120.0 .
C16S C15S H15B 120.0 .
C14S C15S H15B 120.0 .
C17S C16S C15S 120.0 .
C17S C16S H16B 120.0 .
C15S C16S H16B 120.0 .
C16S C17S C18S 120.0 .
C16S C17S H17B 120.0 .
C18S C17S H17B 120.0 .
C17S C18S C13S 120.0 .
C17S C18S H18B 120.0 .
C13S C18S H18B 120.0 .
C8S C7S C12S 120.0 .
C8S C7S Cl2 120.9(5) .
C12S C7S Cl2 119.1(5) .
C9S C8S C7S 120.0 .
C9S C8S H8SA 120.0 .
C7S C8S H8SA 120.0 .
C8S C9S C10S 120.0 .
C8S C9S H9SA 120.0 .
C10S C9S H9SA 120.0 .
C11S C10S C9S 120.0 .
C11S C10S H10B 120.0 .
C9S C10S H10B 120.0 .
C10S C11S C12S 120.0 .
C10S C11S H11B 120.0 .
C12S C11S H11B 120.0 .
C11S C12S C7S 120.0 .
C11S C12S H12B 120.0 .
C7S C12S H12B 120.0 .
C20S C19S C24S 120.0 .
C20S C19S Cl4 113.6(8) .
C24S C19S Cl4 125.0(8) .
C19S C20S C21S 120.0 .
C19S C20S H20B 120.0 .
C21S C20S H20B 120.0 .
C22S C21S C20S 120.0 .
C22S C21S H21B 120.0 .
C20S C21S H21B 120.0 .
C21S C22S C23S 120.0 .
C21S C22S H22B 120.0 .
C23S C22S H22B 120.0 .
C24S C23S C22S 120.0 .
C24S C23S H23B 120.0 .
C22S C23S H23B 120.0 .
C23S C24S C19S 120.0 .
C23S C24S H24B 120.0 .
C19S C24S H24B 120.0 .

loop_
_geom_bond_atom_site_label_1
_geom_bond_atom_site_label_2
_geom_bond_distance
_geom_bond_site_symmetry_2
I1 C1 2.044(5) .
Fe1 N2 1.904(5) .
Fe1 N6 1.908(4) .
Fe1 N5 1.909(4) .
Fe1 N1 1.912(5) .
Fe1 N4 1.914(4) .
Fe1 N3 1.922(4) .
F1 B1 1.358(7) .
F2 B2 1.356(7) .
N1 C1 1.303(8) .
N1 O1 1.367(6) .
N2 C2 1.309(7) .
N2 O2 1.351(5) .
N3 C3 1.304(7) .
N3 O3 1.367(6) .
N4 C4 1.303(7) .
N4 O4 1.376(5) .
N5 C5 1.310(7) .
N5 O5 1.380(5) .
N6 C6 1.311(7) .
N6 O6 1.376(5) .
O1 B1 1.483(8) .
O2 B2 1.501(7) .
O3 B1 1.483(7) .
O4 B2 1.475(7) .
O5 B1 1.497(7) .
O6 B2 1.487(7) .
C1 C2 1.447(8) .
C2 C2 1.474(11) 2_655
C3 C4 1.466(7) .
C3 C7 1.478(7) .
C4 C13 1.477(7) .
C5 C6 1.458(7) .
C5 C19 1.481(7) .
C6 C25 1.470(7) .
C7 C12 1.399(8) .
C7 C8 1.399(9) .
C8 C9 1.391(9) .
C8 H8A 0.9500 .
C9 C10 1.406(12) .
C9 H9A 0.9500 .
C10 C11 1.363(12) .
C10 H10A 0.9500 .
C11 C12 1.383(9) .
C11 H11A 0.9500 .
C12 H12A 0.9500 .
C13 C18 1.385(8) .
C13 C14 1.393(8) .
C14 C15 1.395(8) .
C14 H14A 0.9500 .
C15 C16 1.383(10) .
C15 H15A 0.9500 .
C16 C17 1.387(10) .
C16 H16A 0.9500 .
C17 C18 1.388(9) .
C17 H17A 0.9500 .
C18 H18A 0.9500 .
C19 C24 1.380(9) .
C19 C20 1.394(7) .
C20 C21 1.381(9) .
C20 H20A 0.9500 .
C21 C22 1.371(11) .
C21 H21A 0.9500 .
C22 C23 1.378(11) .
C22 H22A 0.9500 .
C23 C24 1.399(9) .
C23 H23A 0.9500 .
C24 H24A 0.9500 .
C25 C26 1.395(7) .
C25 C30 1.404(7) .
C26 C27 1.379(8) .
C26 H26A 0.9500 .
C27 C28 1.382(9) .
C27 H27A 0.9500 .
C28 C29 1.389(9) .
C28 H28A 0.9500 .
C29 C30 1.373(8) .
C29 H29A 0.9500 .
C30 H30A 0.9500 .
Cl1 C1S 1.711(4) .
C1S C2S 1.3900 .
C1S C6S 1.3900 .
C2S C3S 1.3900 .
C2S H2SA 0.9500 .
C3S C4S 1.3900 .
C3S H3SA 0.9500 .
C4S C5S 1.3900 .
C4S H4SA 0.9500 .
C5S C6S 1.3900 .
C5S H5SA 0.9500 .
C6S H6SA 0.9500 .
Cl3 C13S 1.701(7) .
C13S C14S 1.3900 .
C13S C18S 1.3900 .
C14S C15S 1.3900 .
C14S H14B 0.9500 .
C15S C16S 1.3900 .
C15S H15B 0.9500 .
C16S C17S 1.3900 .
C16S H16B 0.9500 .
C17S C18S 1.3900 .
C17S H17B 0.9500 .
C18S H18B 0.9500 .
Cl2 C7S 1.735(9) .
C7S C8S 1.3900 .
C7S C12S 1.3900 .
C8S C9S 1.3900 .
C8S H8SA 0.9500 .
C9S C10S 1.3900 .
C9S H9SA 0.9500 .
C10S C11S 1.3900 .
C10S H10B 0.9500 .
C11S C12S 1.3900 .
C11S H11B 0.9500 .
C12S H12B 0.9500 .
Cl4 C19S 1.699(11) .
C19S C20S 1.3900 .
C19S C24S 1.3900 .
C20S C21S 1.3900 .
C20S H20B 0.9500 .
C21S C22S 1.3900 .
C21S H21B 0.9500 .
C22S C23S 1.3900 .
C22S H22B 0.9500 .
C23S C24S 1.3900 .
C23S H23B 0.9500 .
C24S H24B 0.9500 .

loop_
_geom_torsion_atom_site_label_1
_geom_torsion_atom_site_label_2
_geom_torsion_atom_site_label_3
_geom_torsion_atom_site_label_4
_geom_torsion
_geom_torsion_site_symmetry_4
N2 Fe1 N1 C1 -2.9(4) .
N6 Fe1 N1 C1 58.9(7) .
N5 Fe1 N1 C1 114.6(4) .
N4 Fe1 N1 C1 -83.9(4) .
N3 Fe1 N1 C1 -159.1(4) .
N2 Fe1 N1 O1 -168.8(4) .
N6 Fe1 N1 O1 -107.1(5) .
N5 Fe1 N1 O1 -51.4(4) .
N4 Fe1 N1 O1 110.2(4) .
N3 Fe1 N1 O1 34.9(4) .
N6 Fe1 N2 C2 -159.6(4) .
N5 Fe1 N2 C2 -84.5(4) .
N1 Fe1 N2 C2 -3.3(4) .
N4 Fe1 N2 C2 113.9(4) .
N3 Fe1 N2 C2 57.4(6) .
N6 Fe1 N2 O2 35.4(4) .
N5 Fe1 N2 O2 110.5(4) .
N1 Fe1 N2 O2 -168.3(4) .
N4 Fe1 N2 O2 -51.1(4) .
N3 Fe1 N2 O2 -107.6(5) .
N2 Fe1 N3 C3 58.3(6) .
N6 Fe1 N3 C3 -80.6(4) .
N5 Fe1 N3 C3 -155.4(4) .
N1 Fe1 N3 C3 117.2(4) .
N4 Fe1 N3 C3 0.0(4) .
N2 Fe1 N3 O3 -109.8(5) .
N6 Fe1 N3 O3 111.3(4) .
N5 Fe1 N3 O3 36.5(4) .
N1 Fe1 N3 O3 -50.9(4) .
N4 Fe1 N3 O3 -168.1(4) .
N2 Fe1 N4 C4 -162.1(4) .
N6 Fe1 N4 C4 109.9(4) .
N5 Fe1 N4 C4 53.3(6) .
N1 Fe1 N4 C4 -86.1(4) .
N3 Fe1 N4 C4 -5.3(4) .
N2 Fe1 N4 O4 34.1(4) .
N6 Fe1 N4 O4 -53.8(4) .
N5 Fe1 N4 O4 -110.4(5) .
N1 Fe1 N4 O4 110.1(4) .
N3 Fe1 N4 O4 -169.0(4) .
N2 Fe1 N5 C5 -85.7(4) .
N6 Fe1 N5 C5 -4.5(4) .
N1 Fe1 N5 C5 -161.8(4) .
N4 Fe1 N5 C5 54.0(6) .
N3 Fe1 N5 C5 110.8(4) .
N2 Fe1 N5 O5 109.6(4) .
N6 Fe1 N5 O5 -169.2(4) .
N1 Fe1 N5 O5 33.5(4) .
N4 Fe1 N5 O5 -110.7(5) .
N3 Fe1 N5 O5 -53.9(4) .
N2 Fe1 N6 C6 116.8(4) .
N5 Fe1 N6 C6 -0.7(4) .
N1 Fe1 N6 C6 57.0(6) .
N4 Fe1 N6 C6 -156.1(4) .
N3 Fe1 N6 C6 -80.9(4) .
N2 Fe1 N6 O6 -49.3(4) .
N5 Fe1 N6 O6 -166.8(4) .
N1 Fe1 N6 O6 -109.1(5) .
N4 Fe1 N6 O6 37.8(4) .
N3 Fe1 N6 O6 113.1(3) .
C1 N1 O1 B1 -152.7(5) .
Fe1 N1 O1 B1 13.5(5) .
C2 N2 O2 B2 -152.0(5) .
Fe1 N2 O2 B2 13.3(5) .
C3 N3 O3 B1 -154.0(5) .
Fe1 N3 O3 B1 14.3(6) .
C4 N4 O4 B2 -148.6(5) .
Fe1 N4 O4 B2 15.6(5) .
C5 N5 O5 B1 -148.9(5) .
Fe1 N5 O5 B1 16.3(6) .
C6 N6 O6 B2 -155.0(4) .
Fe1 N6 O6 B2 11.5(5) .
N3 O3 B1 F1 172.2(4) .
N3 O3 B1 O1 53.2(5) .
N3 O3 B1 O5 -70.3(6) .
N1 O1 B1 F1 171.7(4) .
N1 O1 B1 O3 -68.9(5) .
N1 O1 B1 O5 54.7(5) .
N5 O5 B1 F1 171.2(4) .
N5 O5 B1 O3 53.1(6) .
N5 O5 B1 O1 -71.7(5) .
N4 O4 B2 F2 170.9(4) .
N4 O4 B2 O6 52.6(5) .
N4 O4 B2 O2 -70.8(5) .
N6 O6 B2 F2 172.4(4) .
N6 O6 B2 O4 -68.3(5) .
N6 O6 B2 O2 54.6(5) .
N2 O2 B2 F2 173.8(4) .
N2 O2 B2 O4 54.8(5) .
N2 O2 B2 O6 -68.7(5) .
O1 N1 C1 C2 174.4(4) .
Fe1 N1 C1 C2 7.6(6) .
O1 N1 C1 I1 -1.7(7) .
Fe1 N1 C1 I1 -168.5(3) .
O2 N2 C2 C1 174.1(4) .
Fe1 N2 C2 C1 8.0(6) .
O2 N2 C2 C2 1.1(8) 2_655
Fe1 N2 C2 C2 -165.1(5) 2_655
N1 C1 C2 N2 -9.7(7) .
I1 C1 C2 N2 166.3(4) .
N1 C1 C2 C2 162.9(5) 2_655
I1 C1 C2 C2 -21.0(8) 2_655
O3 N3 C3 C4 173.1(4) .
Fe1 N3 C3 C4 4.4(6) .
O3 N3 C3 C7 -6.2(8) .
Fe1 N3 C3 C7 -174.8(4) .
O4 N4 C4 C3 173.4(4) .
Fe1 N4 C4 C3 8.8(6) .
O4 N4 C4 C13 -4.5(7) .
Fe1 N4 C4 C13 -169.1(4) .
N3 C3 C4 N4 -8.1(6) .
C7 C3 C4 N4 171.1(5) .
N3 C3 C4 C13 169.7(5) .
C7 C3 C4 C13 -11.1(8) .
O5 N5 C5 C6 173.6(4) .
Fe1 N5 C5 C6 8.1(6) .
O5 N5 C5 C19 -3.6(7) .
Fe1 N5 C5 C19 -169.1(4) .
O6 N6 C6 C5 171.7(4) .
Fe1 N6 C6 C5 4.9(6) .
O6 N6 C6 C25 -6.0(7) .
Fe1 N6 C6 C25 -172.7(4) .
N5 C5 C6 N6 -7.9(6) .
C19 C5 C6 N6 169.2(5) .
N5 C5 C6 C25 169.7(5) .
C19 C5 C6 C25 -13.2(8) .
N3 C3 C7 C12 135.1(6) .
C4 C3 C7 C12 -44.0(8) .
N3 C3 C7 C8 -46.4(8) .
C4 C3 C7 C8 134.4(6) .
C12 C7 C8 C9 1.0(8) .
C3 C7 C8 C9 -177.5(5) .
C7 C8 C9 C10 -0.8(9) .
C8 C9 C10 C11 0.2(10) .
C9 C10 C11 C12 0.3(10) .
C10 C11 C12 C7 -0.1(9) .
C8 C7 C12 C11 -0.6(8) .
C3 C7 C12 C11 177.9(5) .
N4 C4 C13 C18 132.1(6) .
C3 C4 C13 C18 -45.5(8) .
N4 C4 C13 C14 -47.9(8) .
C3 C4 C13 C14 134.5(6) .
C18 C13 C14 C15 -0.2(9) .
C4 C13 C14 C15 179.8(6) .
C13 C14 C15 C16 -0.1(10) .
C14 C15 C16 C17 0.8(11) .
C15 C16 C17 C18 -1.2(12) .
C14 C13 C18 C17 -0.2(9) .
C4 C13 C18 C17 179.8(6) .
C16 C17 C18 C13 0.9(11) .
N5 C5 C19 C24 131.1(6) .
C6 C5 C19 C24 -45.7(7) .
N5 C5 C19 C20 -48.2(7) .
C6 C5 C19 C20 135.0(5) .
C24 C19 C20 C21 -0.5(8) .
C5 C19 C20 C21 178.9(5) .
C19 C20 C21 C22 -0.2(9) .
C20 C21 C22 C23 0.3(10) .
C21 C22 C23 C24 0.4(10) .
C20 C19 C24 C23 1.2(9) .
C5 C19 C24 C23 -178.2(5) .
C22 C23 C24 C19 -1.1(10) .
N6 C6 C25 C26 136.4(6) .
C5 C6 C25 C26 -40.9(8) .
N6 C6 C25 C30 -43.3(8) .
C5 C6 C25 C30 139.4(5) .
C30 C25 C26 C27 2.0(8) .
C6 C25 C26 C27 -177.7(5) .
C25 C26 C27 C28 -1.5(10) .
C26 C27 C28 C29 0.1(10) .
C27 C28 C29 C30 0.9(11) .
C28 C29 C30 C25 -0.5(10) .
C26 C25 C30 C29 -1.0(9) .
C6 C25 C30 C29 178.7(5) .
C6S C1S C2S C3S 0.0 .
Cl1 C1S C2S C3S -179.7(4) .
C1S C2S C3S C4S 0.0 .
C2S C3S C4S C5S 0.0 .
C3S C4S C5S C6S 0.0 .
C4S C5S C6S C1S 0.0 .
C2S C1S C6S C5S 0.0 .
Cl1 C1S C6S C5S 179.7(4) .
C18S C13S C14S C15S 0.0 .
Cl3 C13S C14S C15S 178.6(6) .
C13S C14S C15S C16S 0.0 .
C14S C15S C16S C17S 0.0 .
C15S C16S C17S C18S 0.0 .
C16S C17S C18S C13S 0.0 .
C14S C13S C18S C17S 0.0 .
Cl3 C13S C18S C17S -178.6(6) .
C12S C7S C8S C9S 0.0 .
Cl2 C7S C8S C9S 176.9(6) .
C7S C8S C9S C10S 0.0 .
C8S C9S C10S C11S 0.0 .
C9S C10S C11S C12S 0.0 .
C10S C11S C12S C7S 0.0 .
C8S C7S C12S C11S 0.0 .
Cl2 C7S C12S C11S -176.9(6) .
C24S C19S C20S C21S 0.0 .
Cl4 C19S C20S C21S 167.3(11) .
C19S C20S C21S C22S 0.0 .
C20S C21S C22S C23S 0.0 .
C21S C22S C23S C24S 0.0 .
C22S C23S C24S C19S 0.0 .
C20S C19S C24S C23S 0.0 .
Cl4 C19S C24S C23S -165.7(12) .
